data_4081613
loop_
_publ_author_name
'Yi, Weiyin'
'Huang, Shujian'
'Zhang, Jie'
'Chen, Zhenxia'
'Zhou, Xigeng'

_publ_section_title
;
 Reactivity of Scorpionate-Anchored Yttrium Alkyl Primary Amido Complexes
 toward Carbodiimides. Insertion Selectivity of Y--NHAr and Y--CH2Ph Bonds
;
_journal_issue 19
_journal_name_full Organometallics
_journal_page_first 5409
_journal_paper_doi 10.1021/om400698j
_journal_volume 32
_journal_year 2013
_chemical_formula_sum 'C41 H61 B N9 Y'
_chemical_formula_weight 779.71
_chemical_name_systematic
; 
 ? 
;
_space_group_IT_number 14
_symmetry_cell_setting monoclinic
_symmetry_space_group_name_Hall '-P 2yn'
_symmetry_space_group_name_H-M 'P 1 21/n 1'
_atom_sites_solution_hydrogens geom
_atom_sites_solution_primary direct
_atom_sites_solution_secondary difmap
_audit_creation_method SHELXL-97
_cell_angle_alpha 90.00
_cell_angle_beta 98.384(5)
_cell_angle_gamma 90.00
_cell_formula_units_Z 4
_cell_length_a 12.946(5)
_cell_length_b 21.045(8)
_cell_length_c 15.816(6)
_cell_measurement_reflns_used 884
_cell_measurement_temperature 293(2)
_cell_measurement_theta_max 21.482
_cell_measurement_theta_min 2.197
_cell_volume 4263(3)
_computing_cell_refinement 'Bruker SMART'
_computing_data_collection 'Bruker SMART'
_computing_data_reduction 'Bruker SHELXTL'
_computing_molecular_graphics 'Bruker SHELXTL'
_computing_publication_material 'Bruker SHELXTL'
_computing_structure_refinement 'SHELXL-97 (Sheldrick, 1997)'
_computing_structure_solution 'SHELXS-97 (Sheldrick, 1990)'
_diffrn_ambient_temperature 293(2)
_diffrn_measured_fraction_theta_full 1.000
_diffrn_measured_fraction_theta_max 1.000
_diffrn_measurement_device_type 'CCD area detector'
_diffrn_measurement_method 'phi and omega scans'
_diffrn_radiation_monochromator graphite
_diffrn_radiation_source 'fine-focus sealed tube'
_diffrn_radiation_type MoK\a
_diffrn_radiation_wavelength 0.71073
_diffrn_reflns_av_R_equivalents 0.0848
_diffrn_reflns_av_sigmaI/netI 0.1021
_diffrn_reflns_limit_h_max 15
_diffrn_reflns_limit_h_min -12
_diffrn_reflns_limit_k_max 15
_diffrn_reflns_limit_k_min -25
_diffrn_reflns_limit_l_max 16
_diffrn_reflns_limit_l_min -18
_diffrn_reflns_number 17559
_diffrn_reflns_theta_full 25.01
_diffrn_reflns_theta_max 25.01
_diffrn_reflns_theta_min 1.62
_exptl_absorpt_coefficient_mu 1.407
_exptl_absorpt_correction_T_max 0.8721
_exptl_absorpt_correction_T_min 0.8167
_exptl_absorpt_correction_type multi-scan
_exptl_absorpt_process_details sadabs
_exptl_crystal_colour colorless
_exptl_crystal_density_diffrn 1.215
_exptl_crystal_density_method 'not measured'
_exptl_crystal_description block
_exptl_crystal_F_000 1656
_exptl_crystal_size_max 0.15
_exptl_crystal_size_mid 0.12
_exptl_crystal_size_min 0.10
_refine_diff_density_max 0.876
_refine_diff_density_min -0.640
_refine_diff_density_rms 0.066
_refine_ls_extinction_method none
_refine_ls_goodness_of_fit_ref 0.907
_refine_ls_hydrogen_treatment mixed
_refine_ls_matrix_type full
_refine_ls_number_parameters 473
_refine_ls_number_reflns 7527
_refine_ls_number_restraints 0
_refine_ls_restrained_S_all 0.907
_refine_ls_R_factor_all 0.1081
_refine_ls_R_factor_gt 0.0540
_refine_ls_shift/su_max 0.001
_refine_ls_shift/su_mean 0.000
_refine_ls_structure_factor_coef Fsqd
_refine_ls_weighting_details 'calc w=1/[\s^2^(Fo^2^)+(0.0605P)^2^+0.0000P] where P=(Fo^2^+2Fc^2^)/3'
_refine_ls_weighting_scheme calc
_refine_ls_wR_factor_gt 0.1106
_refine_ls_wR_factor_ref 0.1298
_reflns_number_gt 4340
_reflns_number_total 7527
_reflns_threshold_expression >2sigma(I)
_cod_data_source_file om400698j_si_002.cif
_cod_data_source_block a10416a
_cod_depositor_comments
;
The following automatic conversions were performed:

'_symmetry_cell_setting' value 'Monoclinic' changed to 'monoclinic'
according to /home/saulius/struct/CIF-dictionaries/cif_core.dic
dictionary named 'cif_core.dic' version 2.4.2 from 2011-04-26.

Automatic conversion script
Id: cif_fix_values 1891 2012-01-12 08:04:46Z andrius 
;
_cod_original_sg_symbol_H-M P2(1)/n
_cod_database_code 4081613

loop_
_symmetry_equiv_pos_as_xyz
'x, y, z'
'-x+1/2, y+1/2, -z+1/2'
'-x, -y, -z'
'x-1/2, -y-1/2, z-1/2'

loop_
_atom_site_label
_atom_site_type_symbol
_atom_site_fract_x
_atom_site_fract_y
_atom_site_fract_z
_atom_site_U_iso_or_equiv
_atom_site_adp_type
_atom_site_occupancy
_atom_site_symmetry_multiplicity
_atom_site_calc_flag
_atom_site_refinement_flags
Y1 Y 0.77388(3) 0.342380(18) 0.77092(2) 0.03973(14) Uani 1 1 d .
N1 N 0.9385(3) 0.35935(16) 0.8726(2) 0.0537(10) Uani 1 1 d .
N2 N 0.9282(3) 0.37623(17) 0.9555(2) 0.0574(10) Uani 1 1 d .
N3 N 0.7543(3) 0.27826(16) 0.8941(2) 0.0504(9) Uani 1 1 d .
N4 N 0.7780(3) 0.30299(17) 0.9746(2) 0.0515(9) Uani 1 1 d .
N5 N 0.7211(3) 0.42754(16) 0.86098(19) 0.0490(9) Uani 1 1 d .
N6 N 0.7466(3) 0.42132(16) 0.9485(2) 0.0517(9) Uani 1 1 d .
N7 N 0.6139(3) 0.32854(16) 0.7013(2) 0.0500(9) Uani 1 1 d .
H7A H 0.6133 0.2939 0.6724 0.060 Uiso 1 1 calc R
N8 N 0.8490(3) 0.39696(16) 0.66641(19) 0.0448(9) Uani 1 1 d .
N9 N 0.8519(3) 0.29108(16) 0.6635(2) 0.0487(9) Uani 1 1 d .
B1 B 0.8237(5) 0.3699(3) 0.9896(3) 0.0568(15) Uani 1 1 d .
C1 C 1.0833(4) 0.3532(3) 0.7874(3) 0.0886(18) Uani 1 1 d .
H1A H 1.0287 0.3383 0.7444 0.133 Uiso 1 1 calc R
H1B H 1.1359 0.3210 0.7992 0.133 Uiso 1 1 calc R
H1C H 1.1139 0.3909 0.7674 0.133 Uiso 1 1 calc R
C2 C 1.0395(4) 0.3680(2) 0.8664(3) 0.0603(13) Uani 1 1 d .
C3 C 1.0918(4) 0.3900(2) 0.9424(4) 0.0786(16) Uani 1 1 d .
H3A H 1.1625 0.3997 0.9542 0.094 Uiso 1 1 calc R
C4 C 1.0200(5) 0.3949(2) 0.9970(3) 0.0749(16) Uani 1 1 d .
C5 C 1.0364(5) 0.4175(3) 1.0876(4) 0.134(3) Uani 1 1 d .
H5A H 0.9712 0.4165 1.1098 0.201 Uiso 1 1 calc R
H5B H 1.0627 0.4602 1.0899 0.201 Uiso 1 1 calc R
H5C H 1.0858 0.3903 1.1214 0.201 Uiso 1 1 calc R
C6 C 0.6825(5) 0.1780(2) 0.8282(3) 0.0924(19) Uani 1 1 d .
H6A H 0.6937 0.1994 0.7767 0.139 Uiso 1 1 calc R
H6B H 0.6098 0.1679 0.8253 0.139 Uiso 1 1 calc R
H6C H 0.7229 0.1396 0.8343 0.139 Uiso 1 1 calc R
C7 C 0.7152(4) 0.2201(2) 0.9027(3) 0.0588(13) Uani 1 1 d .
C8 C 0.7118(4) 0.2079(3) 0.9883(3) 0.0718(15) Uani 1 1 d .
H8A H 0.6874 0.1711 1.0113 0.086 Uiso 1 1 calc R
C9 C 0.7512(4) 0.2603(3) 1.0321(3) 0.0653(14) Uani 1 1 d .
C10 C 0.7713(5) 0.2707(3) 1.1264(3) 0.105(2) Uani 1 1 d .
H10A H 0.7990 0.3126 1.1381 0.158 Uiso 1 1 calc R
H10B H 0.8206 0.2398 1.1522 0.158 Uiso 1 1 calc R
H10C H 0.7071 0.2664 1.1496 0.158 Uiso 1 1 calc R
C11 C 0.6122(4) 0.4987(2) 0.7599(3) 0.0654(13) Uani 1 1 d .
H11A H 0.6372 0.4715 0.7186 0.098 Uiso 1 1 calc R
H11B H 0.6330 0.5417 0.7512 0.098 Uiso 1 1 calc R
H11C H 0.5374 0.4963 0.7535 0.098 Uiso 1 1 calc R
C12 C 0.6571(4) 0.4777(2) 0.8476(3) 0.0526(12) Uani 1 1 d .
C13 C 0.6408(4) 0.5034(2) 0.9251(3) 0.0648(14) Uani 1 1 d .
H13A H 0.5999 0.5386 0.9333 0.078 Uiso 1 1 calc R
C14 C 0.6965(4) 0.4667(2) 0.9876(3) 0.0649(14) Uani 1 1 d .
C15 C 0.7055(5) 0.4721(3) 1.0831(3) 0.105(2) Uani 1 1 d .
H15A H 0.7509 0.4394 1.1094 0.157 Uiso 1 1 calc R
H15B H 0.6377 0.4675 1.1001 0.157 Uiso 1 1 calc R
H15C H 0.7338 0.5130 1.1009 0.157 Uiso 1 1 calc R
C16 C 0.5140(3) 0.35479(18) 0.6867(3) 0.0455(11) Uani 1 1 d .
C17 C 0.4579(3) 0.3619(2) 0.7560(3) 0.0499(11) Uani 1 1 d .
C18 C 0.3648(4) 0.3948(2) 0.7436(3) 0.0689(14) Uani 1 1 d .
H18A H 0.3282 0.4004 0.7895 0.083 Uiso 1 1 calc R
C19 C 0.3245(4) 0.4197(3) 0.6652(4) 0.0771(16) Uani 1 1 d .
H19A H 0.2622 0.4424 0.6585 0.093 Uiso 1 1 calc R
C20 C 0.3770(4) 0.4105(2) 0.5973(3) 0.0671(14) Uani 1 1 d .
H20A H 0.3492 0.4269 0.5442 0.081 Uiso 1 1 calc R
C21 C 0.4702(3) 0.3776(2) 0.6053(3) 0.0518(11) Uani 1 1 d .
C22 C 0.4939(4) 0.3293(2) 0.8402(3) 0.0621(13) Uani 1 1 d .
H22A H 0.5702 0.3263 0.8468 0.075 Uiso 1 1 calc R
C23 C 0.4660(5) 0.3627(3) 0.9192(3) 0.097(2) Uani 1 1 d .
H23A H 0.4942 0.4050 0.9221 0.146 Uiso 1 1 calc R
H23B H 0.4947 0.3395 0.9694 0.146 Uiso 1 1 calc R
H23C H 0.3914 0.3648 0.9158 0.146 Uiso 1 1 calc R
C24 C 0.4513(5) 0.2623(3) 0.8369(4) 0.104(2) Uani 1 1 d .
H24A H 0.4707 0.2406 0.7881 0.156 Uiso 1 1 calc R
H24B H 0.3766 0.2636 0.8324 0.156 Uiso 1 1 calc R
H24C H 0.4796 0.2400 0.8880 0.156 Uiso 1 1 calc R
C25 C 0.5251(4) 0.3643(2) 0.5281(3) 0.0563(12) Uani 1 1 d .
H25A H 0.5998 0.3723 0.5452 0.068 Uiso 1 1 calc R
C26 C 0.5125(4) 0.2948(2) 0.5012(3) 0.0701(14) Uani 1 1 d .
H26A H 0.5373 0.2680 0.5490 0.105 Uiso 1 1 calc R
H26B H 0.5521 0.2866 0.4556 0.105 Uiso 1 1 calc R
H26C H 0.4401 0.2859 0.4821 0.105 Uiso 1 1 calc R
C27 C 0.4881(5) 0.4064(3) 0.4504(3) 0.099(2) Uani 1 1 d .
H27A H 0.4969 0.4503 0.4664 0.149 Uiso 1 1 calc R
H27B H 0.4158 0.3981 0.4305 0.149 Uiso 1 1 calc R
H27C H 0.5287 0.3972 0.4057 0.149 Uiso 1 1 calc R
C28 C 0.8811(3) 0.3451(2) 0.6303(2) 0.0463(10) Uani 1 1 d .
C29 C 0.9452(3) 0.3482(2) 0.5574(3) 0.0589(12) Uani 1 1 d .
H29A H 1.0005 0.3792 0.5715 0.071 Uiso 1 1 calc R
H29B H 0.9777 0.3072 0.5519 0.071 Uiso 1 1 calc R
C30 C 0.8826(4) 0.3657(2) 0.4729(3) 0.0594(13) Uani 1 1 d .
C31 C 0.9200(5) 0.4104(3) 0.4209(4) 0.0841(17) Uani 1 1 d .
H31A H 0.9836 0.4304 0.4381 0.101 Uiso 1 1 calc R
C32 C 0.8619(7) 0.4249(4) 0.3432(4) 0.115(3) Uani 1 1 d .
H32A H 0.8873 0.4549 0.3082 0.138 Uiso 1 1 calc R
C33 C 0.7693(6) 0.3968(4) 0.3166(4) 0.113(3) Uani 1 1 d .
H33A H 0.7313 0.4076 0.2641 0.136 Uiso 1 1 calc R
C34 C 0.7314(5) 0.3521(3) 0.3671(3) 0.0937(19) Uani 1 1 d .
H34A H 0.6682 0.3319 0.3490 0.112 Uiso 1 1 calc R
C35 C 0.7879(4) 0.3379(3) 0.4446(3) 0.0734(14) Uani 1 1 d .
H35A H 0.7613 0.3084 0.4794 0.088 Uiso 1 1 calc R
C36 C 0.8757(4) 0.4614(2) 0.6417(3) 0.0537(12) Uani 1 1 d .
H36A H 0.9384 0.4591 0.6138 0.064 Uiso 1 1 calc R
C37 C 0.9005(4) 0.5013(2) 0.7227(3) 0.0707(15) Uani 1 1 d .
H37A H 0.9570 0.4821 0.7601 0.106 Uiso 1 1 calc R
H37B H 0.8399 0.5035 0.7511 0.106 Uiso 1 1 calc R
H37C H 0.9200 0.5434 0.7078 0.106 Uiso 1 1 calc R
C38 C 0.7880(4) 0.4907(2) 0.5796(3) 0.0719(15) Uani 1 1 d .
H38A H 0.7753 0.4651 0.5289 0.108 Uiso 1 1 calc R
H38B H 0.8074 0.5328 0.5648 0.108 Uiso 1 1 calc R
H38C H 0.7257 0.4926 0.6058 0.108 Uiso 1 1 calc R
C39 C 0.8773(4) 0.2281(2) 0.6322(3) 0.0691(15) Uani 1 1 d .
H39A H 0.9083 0.2343 0.5799 0.083 Uiso 1 1 calc R
C40 C 0.9556(6) 0.1952(3) 0.6951(5) 0.152(3) Uani 1 1 d .
H40A H 1.0166 0.2214 0.7079 0.228 Uiso 1 1 calc R
H40B H 0.9745 0.1555 0.6715 0.228 Uiso 1 1 calc R
H40C H 0.9265 0.1873 0.7466 0.228 Uiso 1 1 calc R
C41 C 0.7817(5) 0.1889(3) 0.6100(4) 0.102(2) Uani 1 1 d .
H41A H 0.7331 0.2109 0.5684 0.153 Uiso 1 1 calc R
H41B H 0.7502 0.1815 0.6604 0.153 Uiso 1 1 calc R
H41C H 0.7999 0.1489 0.5868 0.153 Uiso 1 1 calc R
H1 H 0.831(3) 0.3797(16) 1.056(2) 0.048(10) Uiso 1 1 d .

loop_
_atom_site_aniso_label
_atom_site_aniso_U_11
_atom_site_aniso_U_22
_atom_site_aniso_U_33
_atom_site_aniso_U_23
_atom_site_aniso_U_13
_atom_site_aniso_U_12
Y1 0.0400(2) 0.0437(2) 0.03443(19) 0.00007(19) 0.00185(16) 0.0006(2)
N1 0.049(3) 0.059(3) 0.050(2) -0.0031(17) -0.0034(19) -0.0054(18)
N2 0.059(3) 0.064(3) 0.043(2) -0.0067(17) -0.014(2) 0.003(2)
N3 0.058(3) 0.048(2) 0.044(2) 0.0076(17) 0.0010(18) -0.0006(19)
N4 0.056(3) 0.057(2) 0.0404(19) 0.0089(17) 0.0033(18) 0.0103(19)
N5 0.059(3) 0.046(2) 0.0409(19) -0.0043(16) 0.0013(18) 0.0033(19)
N6 0.058(3) 0.052(2) 0.043(2) -0.0034(17) 0.0007(18) 0.0070(19)
N7 0.045(2) 0.055(2) 0.0475(19) -0.0076(16) 0.0003(17) 0.0000(18)
N8 0.048(2) 0.043(2) 0.0435(19) 0.0015(16) 0.0073(17) -0.0019(17)
N9 0.051(2) 0.043(2) 0.053(2) -0.0034(17) 0.0127(18) 0.0008(18)
B1 0.075(4) 0.060(4) 0.034(3) -0.001(2) 0.001(3) 0.006(3)
C1 0.043(3) 0.139(6) 0.084(4) 0.011(3) 0.007(3) -0.002(3)
C2 0.040(3) 0.072(3) 0.066(3) 0.002(2) -0.002(3) -0.004(2)
C3 0.053(4) 0.082(4) 0.090(4) -0.007(3) -0.029(3) -0.007(3)
C4 0.065(4) 0.082(4) 0.067(3) -0.016(3) -0.030(3) 0.007(3)
C5 0.094(5) 0.199(8) 0.091(4) -0.074(5) -0.042(4) 0.010(5)
C6 0.115(5) 0.062(4) 0.097(4) 0.003(3) 0.006(4) -0.029(3)
C7 0.054(3) 0.053(3) 0.069(3) 0.015(2) 0.007(3) 0.001(2)
C8 0.068(4) 0.067(4) 0.082(4) 0.030(3) 0.019(3) 0.003(3)
C9 0.066(4) 0.080(4) 0.053(3) 0.024(3) 0.017(3) 0.016(3)
C10 0.150(6) 0.117(5) 0.054(3) 0.024(3) 0.031(4) 0.015(4)
C11 0.069(4) 0.061(3) 0.066(3) 0.010(2) 0.008(3) 0.013(3)
C12 0.057(3) 0.045(3) 0.055(3) 0.001(2) 0.006(2) 0.002(2)
C13 0.084(4) 0.048(3) 0.066(3) -0.006(2) 0.022(3) 0.018(3)
C14 0.082(4) 0.065(3) 0.050(3) -0.011(2) 0.017(3) 0.013(3)
C15 0.162(7) 0.096(4) 0.059(3) -0.020(3) 0.026(4) 0.035(4)
C16 0.036(3) 0.047(3) 0.052(2) -0.0016(19) 0.002(2) -0.004(2)
C17 0.037(3) 0.061(3) 0.052(3) -0.002(2) 0.009(2) -0.005(2)
C18 0.054(3) 0.086(4) 0.069(3) -0.018(3) 0.016(3) 0.002(3)
C19 0.048(3) 0.087(4) 0.094(4) -0.008(3) 0.004(3) 0.020(3)
C20 0.056(4) 0.074(4) 0.066(3) 0.002(3) -0.009(3) 0.013(3)
C21 0.040(3) 0.059(3) 0.053(3) -0.005(2) -0.003(2) -0.006(2)
C22 0.050(3) 0.083(4) 0.055(3) 0.000(2) 0.012(2) -0.010(3)
C23 0.102(5) 0.133(6) 0.062(3) -0.006(3) 0.028(3) -0.005(4)
C24 0.115(5) 0.091(5) 0.103(4) 0.023(4) 0.002(4) -0.022(4)
C25 0.047(3) 0.069(3) 0.050(3) 0.002(2) 0.000(2) -0.005(2)
C26 0.062(4) 0.083(4) 0.067(3) -0.014(3) 0.012(3) -0.010(3)
C27 0.126(6) 0.100(5) 0.070(4) 0.020(3) 0.010(4) 0.021(4)
C28 0.036(2) 0.060(3) 0.041(2) -0.001(2) -0.0016(19) 0.005(2)
C29 0.047(3) 0.073(3) 0.060(3) -0.007(2) 0.020(2) 0.000(2)
C30 0.063(4) 0.072(3) 0.047(3) 0.002(2) 0.023(3) 0.010(3)
C31 0.085(5) 0.096(4) 0.077(4) 0.013(3) 0.034(3) 0.000(3)
C32 0.119(7) 0.147(7) 0.089(5) 0.047(5) 0.049(5) 0.031(5)
C33 0.108(6) 0.178(8) 0.055(4) 0.020(4) 0.017(4) 0.033(6)
C34 0.081(4) 0.140(6) 0.059(3) -0.008(4) 0.007(3) -0.001(4)
C35 0.066(4) 0.101(4) 0.055(3) 0.000(3) 0.014(3) -0.002(3)
C36 0.060(3) 0.048(3) 0.055(3) 0.005(2) 0.014(2) -0.007(2)
C37 0.088(4) 0.055(3) 0.069(3) -0.001(2) 0.009(3) -0.019(3)
C38 0.099(4) 0.058(3) 0.059(3) 0.008(2) 0.011(3) 0.007(3)
C39 0.081(4) 0.052(3) 0.081(3) -0.007(3) 0.034(3) 0.009(3)
C40 0.119(6) 0.067(4) 0.247(9) -0.013(5) -0.054(6) 0.031(4)
C41 0.115(6) 0.063(4) 0.124(5) -0.038(4) 0.005(4) -0.004(4)

loop_
_atom_type_symbol
_atom_type_description
_atom_type_scat_dispersion_real
_atom_type_scat_dispersion_imag
_atom_type_scat_source
C C 0.0033 0.0016 'International Tables Vol C Tables 4.2.6.8 and 6.1.1.4'
H H 0.0000 0.0000 'International Tables Vol C Tables 4.2.6.8 and 6.1.1.4'
B B 0.0013 0.0007 'International Tables Vol C Tables 4.2.6.8 and 6.1.1.4'
N N 0.0061 0.0033 'International Tables Vol C Tables 4.2.6.8 and 6.1.1.4'
Y Y -2.7962 3.5667 'International Tables Vol C Tables 4.2.6.8 and 6.1.1.4'

loop_
_geom_angle_atom_site_label_1
_geom_angle_atom_site_label_2
_geom_angle_atom_site_label_3
_geom_angle
N7 Y1 N8 99.68(12)
N7 Y1 N9 92.83(12)
N8 Y1 N9 56.65(12)
N7 Y1 N3 97.28(12)
N8 Y1 N3 161.60(12)
N9 Y1 N3 115.57(12)
N7 Y1 N5 93.75(12)
N8 Y1 N5 103.41(12)
N9 Y1 N5 159.84(12)
N3 Y1 N5 82.43(12)
N7 Y1 N1 169.76(12)
N8 Y1 N1 88.93(12)
N9 Y1 N1 96.56(12)
N3 Y1 N1 74.96(12)
N5 Y1 N1 78.75(12)
N7 Y1 C28 98.29(12)
N8 Y1 C28 28.29(11)
N9 Y1 C28 28.41(11)
N3 Y1 C28 141.11(13)
N5 Y1 C28 131.52(13)
N1 Y1 C28 91.92(12)
C2 N1 N2 105.3(4)
C2 N1 Y1 136.2(3)
N2 N1 Y1 117.1(3)
C4 N2 N1 110.0(4)
C4 N2 B1 128.5(4)
N1 N2 B1 121.5(4)
C7 N3 N4 106.9(3)
C7 N3 Y1 132.7(3)
N4 N3 Y1 120.2(2)
C9 N4 N3 109.1(4)
C9 N4 B1 129.4(4)
N3 N4 B1 121.5(3)
C12 N5 N6 106.5(3)
C12 N5 Y1 134.7(3)
N6 N5 Y1 117.9(2)
C14 N6 N5 109.4(3)
C14 N6 B1 128.5(4)
N5 N6 B1 122.1(3)
C16 N7 Y1 143.7(3)
C16 N7 H7A 108.1
Y1 N7 H7A 108.1
C28 N8 C36 123.1(4)
C28 N8 Y1 95.1(3)
C36 N8 Y1 141.4(3)
C28 N9 C39 123.2(4)
C28 N9 Y1 94.0(2)
C39 N9 Y1 142.7(3)
N4 B1 N2 111.4(4)
N4 B1 N6 111.5(4)
N2 B1 N6 109.9(4)
N4 B1 H1 108(2)
N2 B1 H1 112(2)
N6 B1 H1 104(2)
C2 C1 H1A 109.5
C2 C1 H1B 109.5
H1A C1 H1B 109.5
C2 C1 H1C 109.5
H1A C1 H1C 109.5
H1B C1 H1C 109.5
N1 C2 C3 110.1(5)
N1 C2 C1 122.2(4)
C3 C2 C1 127.6(5)
C4 C3 C2 106.7(5)
C4 C3 H3A 126.7
C2 C3 H3A 126.7
N2 C4 C3 107.9(4)
N2 C4 C5 123.9(6)
C3 C4 C5 128.2(5)
C4 C5 H5A 109.5
C4 C5 H5B 109.5
H5A C5 H5B 109.5
C4 C5 H5C 109.5
H5A C5 H5C 109.5
H5B C5 H5C 109.5
C7 C6 H6A 109.5
C7 C6 H6B 109.5
H6A C6 H6B 109.5
C7 C6 H6C 109.5
H6A C6 H6C 109.5
H6B C6 H6C 109.5
N3 C7 C8 109.5(4)
N3 C7 C6 122.2(4)
C8 C7 C6 128.3(5)
C9 C8 C7 106.5(4)
C9 C8 H8A 126.7
C7 C8 H8A 126.7
N4 C9 C8 107.9(4)
N4 C9 C10 123.2(5)
C8 C9 C10 128.7(5)
C9 C10 H10A 109.5
C9 C10 H10B 109.5
H10A C10 H10B 109.5
C9 C10 H10C 109.5
H10A C10 H10C 109.5
H10B C10 H10C 109.5
C12 C11 H11A 109.5
C12 C11 H11B 109.5
H11A C11 H11B 109.5
C12 C11 H11C 109.5
H11A C11 H11C 109.5
H11B C11 H11C 109.5
N5 C12 C13 109.8(4)
N5 C12 C11 121.9(4)
C13 C12 C11 128.3(4)
C14 C13 C12 106.7(4)
C14 C13 H13A 126.7
C12 C13 H13A 126.7
N6 C14 C13 107.7(4)
N6 C14 C15 122.8(4)
C13 C14 C15 129.5(5)
C14 C15 H15A 109.5
C14 C15 H15B 109.5
H15A C15 H15B 109.5
C14 C15 H15C 109.5
H15A C15 H15C 109.5
H15B C15 H15C 109.5
N7 C16 C17 119.0(4)
N7 C16 C21 121.7(4)
C17 C16 C21 119.2(4)
C18 C17 C16 118.8(4)
C18 C17 C22 120.3(4)
C16 C17 C22 120.6(4)
C19 C18 C17 121.8(5)
C19 C18 H18A 119.1
C17 C18 H18A 119.1
C20 C19 C18 119.2(5)
C20 C19 H19A 120.4
C18 C19 H19A 120.4
C19 C20 C21 121.8(5)
C19 C20 H20A 119.1
C21 C20 H20A 119.1
C20 C21 C16 119.0(4)
C20 C21 C25 121.4(4)
C16 C21 C25 119.6(4)
C17 C22 C24 109.2(4)
C17 C22 C23 115.7(4)
C24 C22 C23 109.3(4)
C17 C22 H22A 107.5
C24 C22 H22A 107.5
C23 C22 H22A 107.5
C22 C23 H23A 109.5
C22 C23 H23B 109.5
H23A C23 H23B 109.5
C22 C23 H23C 109.5
H23A C23 H23C 109.5
H23B C23 H23C 109.5
C22 C24 H24A 109.5
C22 C24 H24B 109.5
H24A C24 H24B 109.5
C22 C24 H24C 109.5
H24A C24 H24C 109.5
H24B C24 H24C 109.5
C26 C25 C21 110.8(4)
C26 C25 C27 108.8(4)
C21 C25 C27 114.1(4)
C26 C25 H25A 107.6
C21 C25 H25A 107.6
C27 C25 H25A 107.6
C25 C26 H26A 109.5
C25 C26 H26B 109.5
H26A C26 H26B 109.5
C25 C26 H26C 109.5
H26A C26 H26C 109.5
H26B C26 H26C 109.5
C25 C27 H27A 109.5
C25 C27 H27B 109.5
H27A C27 H27B 109.5
C25 C27 H27C 109.5
H27A C27 H27C 109.5
H27B C27 H27C 109.5
N8 C28 N9 114.1(4)
N8 C28 C29 122.1(4)
N9 C28 C29 123.8(4)
N8 C28 Y1 56.6(2)
N9 C28 Y1 57.6(2)
C29 C28 Y1 176.4(3)
C30 C29 C28 113.7(4)
C30 C29 H29A 108.8
C28 C29 H29A 108.8
C30 C29 H29B 108.8
C28 C29 H29B 108.8
H29A C29 H29B 107.7
C35 C30 C31 118.0(5)
C35 C30 C29 121.6(4)
C31 C30 C29 120.4(5)
C32 C31 C30 119.3(6)
C32 C31 H31A 120.4
C30 C31 H31A 120.4
C33 C32 C31 121.7(7)
C33 C32 H32A 119.2
C31 C32 H32A 119.2
C32 C33 C34 119.8(6)
C32 C33 H33A 120.1
C34 C33 H33A 120.1
C35 C34 C33 118.9(6)
C35 C34 H34A 120.6
C33 C34 H34A 120.6
C34 C35 C30 122.4(5)
C34 C35 H35A 118.8
C30 C35 H35A 118.8
N8 C36 C38 111.3(4)
N8 C36 C37 108.3(3)
C38 C36 C37 111.4(4)
N8 C36 H36A 108.6
C38 C36 H36A 108.6
C37 C36 H36A 108.6
C36 C37 H37A 109.5
C36 C37 H37B 109.5
H37A C37 H37B 109.5
C36 C37 H37C 109.5
H37A C37 H37C 109.5
H37B C37 H37C 109.5
C36 C38 H38A 109.5
C36 C38 H38B 109.5
H38A C38 H38B 109.5
C36 C38 H38C 109.5
H38A C38 H38C 109.5
H38B C38 H38C 109.5
N9 C39 C40 111.1(5)
N9 C39 C41 111.2(4)
C40 C39 C41 111.3(5)
N9 C39 H39A 107.7
C40 C39 H39A 107.7
C41 C39 H39A 107.7
C39 C40 H40A 109.5
C39 C40 H40B 109.5
H40A C40 H40B 109.5
C39 C40 H40C 109.5
H40A C40 H40C 109.5
H40B C40 H40C 109.5
C39 C41 H41A 109.5
C39 C41 H41B 109.5
H41A C41 H41B 109.5
C39 C41 H41C 109.5
H41A C41 H41C 109.5
H41B C41 H41C 109.5

loop_
_geom_bond_atom_site_label_1
_geom_bond_atom_site_label_2
_geom_bond_distance
Y1 N7 2.218(3)
Y1 N8 2.338(3)
Y1 N9 2.360(3)
Y1 N3 2.414(3)
Y1 N5 2.448(3)
Y1 N1 2.501(4)
Y1 C28 2.789(4)
N1 C2 1.339(5)
N1 N2 1.383(4)
N2 C4 1.330(6)
N2 B1 1.534(7)
N3 C7 1.340(5)
N3 N4 1.368(4)
N4 C9 1.359(5)
N4 B1 1.533(6)
N5 C12 1.341(5)
N5 N6 1.381(4)
N6 C14 1.353(5)
N6 B1 1.549(6)
N7 C16 1.394(5)
N7 H7A 0.8600
N8 C28 1.327(5)
N8 C36 1.466(5)
N9 C28 1.330(5)
N9 C39 1.468(5)
B1 H1 1.06(3)
C1 C2 1.478(7)
C1 H1A 0.9600
C1 H1B 0.9600
C1 H1C 0.9600
C2 C3 1.371(6)
C3 C4 1.362(7)
C3 H3A 0.9300
C4 C5 1.495(7)
C5 H5A 0.9600
C5 H5B 0.9600
C5 H5C 0.9600
C6 C7 1.485(6)
C6 H6A 0.9600
C6 H6B 0.9600
C6 H6C 0.9600
C7 C8 1.385(6)
C8 C9 1.363(7)
C8 H8A 0.9300
C9 C10 1.492(6)
C10 H10A 0.9600
C10 H10B 0.9600
C10 H10C 0.9600
C11 C12 1.490(5)
C11 H11A 0.9600
C11 H11B 0.9600
C11 H11C 0.9600
C12 C13 1.383(6)
C13 C14 1.373(6)
C13 H13A 0.9300
C14 C15 1.503(6)
C15 H15A 0.9600
C15 H15B 0.9600
C15 H15C 0.9600
C16 C17 1.409(6)
C16 C21 1.413(5)
C17 C18 1.380(6)
C17 C22 1.510(6)
C18 C19 1.376(6)
C18 H18A 0.9300
C19 C20 1.366(7)
C19 H19A 0.9300
C20 C21 1.380(6)
C20 H20A 0.9300
C21 C25 1.527(6)
C22 C24 1.513(6)
C22 C23 1.522(6)
C22 H22A 0.9800
C23 H23A 0.9600
C23 H23B 0.9600
C23 H23C 0.9600
C24 H24A 0.9600
C24 H24B 0.9600
C24 H24C 0.9600
C25 C26 1.526(6)
C25 C27 1.533(6)
C25 H25A 0.9800
C26 H26A 0.9600
C26 H26B 0.9600
C26 H26C 0.9600
C27 H27A 0.9600
C27 H27B 0.9600
C27 H27C 0.9600
C28 C29 1.517(5)
C29 C30 1.506(6)
C29 H29A 0.9700
C29 H29B 0.9700
C30 C35 1.373(7)
C30 C31 1.382(6)
C31 C32 1.378(8)
C31 H31A 0.9300
C32 C33 1.349(9)
C32 H32A 0.9300
C33 C34 1.370(9)
C33 H33A 0.9300
C34 C35 1.366(7)
C34 H34A 0.9300
C35 H35A 0.9300
C36 C38 1.520(6)
C36 C37 1.526(6)
C36 H36A 0.9800
C37 H37A 0.9600
C37 H37B 0.9600
C37 H37C 0.9600
C38 H38A 0.9600
C38 H38B 0.9600
C38 H38C 0.9600
C39 C40 1.485(7)
C39 C41 1.487(7)
C39 H39A 0.9800
C40 H40A 0.9600
C40 H40B 0.9600
C40 H40C 0.9600
C41 H41A 0.9600
C41 H41B 0.9600
C41 H41C 0.9600
